data_4071141
loop_
_publ_author_name
'Liang, Lan-Chang'
'Chien, Pin-Shu'
'Lee, Pei-Ying'

_publ_section_title
;
 Phosphorus and Olefin Substituent Effects on the Insertion Chemistry of
 Nickel(II) Hydride Complexes Containing Amido Diphosphine Ligands
;
_journal_issue 13
_journal_name_full Organometallics
_journal_page_first 3082
_journal_paper_doi 10.1021/om701294a
_journal_volume 27
_journal_year 2008
_chemical_formula_moiety 'C30 H33 N P2'
_chemical_formula_sum 'C30 H33 N P2'
_chemical_formula_weight 469.51
_chemical_name_systematic
;
 ?
;
_space_group_IT_number 2
_symmetry_cell_setting triclinic
_symmetry_space_group_name_Hall '-P 1'
_symmetry_space_group_name_H-M 'P -1'
_atom_sites_solution_hydrogens geom
_atom_sites_solution_primary direct
_atom_sites_solution_secondary difmap
_audit_creation_method SHELXL-97
_cell_angle_alpha 71.000(2)
_cell_angle_beta 74.009(2)
_cell_angle_gamma 89.143(2)
_cell_formula_units_Z 2
_cell_length_a 8.4309(3)
_cell_length_b 12.8265(5)
_cell_length_c 13.2757(6)
_cell_measurement_reflns_used 11798
_cell_measurement_temperature 200(2)
_cell_measurement_theta_max 25.35
_cell_measurement_theta_min 2.037
_cell_volume 1300.46(9)
_computing_cell_refinement 'HKL Scalepack (Otwinowski & Minor 1997)'
_computing_data_collection 'Collect (Nonius BV, 1997-2000)'
_computing_data_reduction 'HKL Denzo and Scalepack (Otwinowski & Minor 19'
_computing_molecular_graphics 'Ortep-3 for Windows (Farrugia, 1997)'
_computing_publication_material 'WinGX publication routines (Farrugia, 1999)'
_computing_structure_refinement 'SHELXL-97 (Sheldrick, 1997)'
_computing_structure_solution 'SHELXS-86 (Sheldrick, 1986)'
_diffrn_ambient_temperature 200(2)
_diffrn_detector_area_resol_mean 9
_diffrn_measured_fraction_theta_full 0.979
_diffrn_measured_fraction_theta_max 0.979
_diffrn_measurement_device_type KappaCCD
_diffrn_measurement_method 'CCD rotation images, thick slices'
_diffrn_radiation_monochromator graphite
_diffrn_radiation_source 'fine-focus sealed tube'
_diffrn_radiation_type MoK\a
_diffrn_radiation_wavelength 0.71073
_diffrn_reflns_av_R_equivalents 0.1302
_diffrn_reflns_av_sigmaI/netI 0.1277
_diffrn_reflns_limit_h_max 10
_diffrn_reflns_limit_h_min -10
_diffrn_reflns_limit_k_max 15
_diffrn_reflns_limit_k_min -15
_diffrn_reflns_limit_l_max 15
_diffrn_reflns_limit_l_min -15
_diffrn_reflns_number 17920
_diffrn_reflns_theta_full 25.51
_diffrn_reflns_theta_max 25.51
_diffrn_reflns_theta_min 2.52
_exptl_absorpt_coefficient_mu 0.185
_exptl_absorpt_correction_T_max 1.0206
_exptl_absorpt_correction_T_min 0.906
_exptl_absorpt_correction_type multi-scan
_exptl_absorpt_process_details
;
 ?
;
_exptl_crystal_colour colorless
_exptl_crystal_density_diffrn 1.199
_exptl_crystal_density_method 'not measured'
_exptl_crystal_description prism
_exptl_crystal_F_000 500
_exptl_crystal_size_max 0.14
_exptl_crystal_size_mid 0.06
_exptl_crystal_size_min 0.05
_refine_diff_density_max 0.443
_refine_diff_density_min -0.498
_refine_diff_density_rms 0.153
_refine_ls_extinction_coef 0.054(7)
_refine_ls_extinction_expression Fc^*^=kFc[1+0.001xFc^2^\l^3^/sin(2\q)]^-1/4^
_refine_ls_extinction_method SHELXL
_refine_ls_goodness_of_fit_ref 1.008
_refine_ls_hydrogen_treatment fixed
_refine_ls_matrix_type full
_refine_ls_number_parameters 299
_refine_ls_number_reflns 4745
_refine_ls_number_restraints 0
_refine_ls_restrained_S_all 1.008
_refine_ls_R_factor_all 0.1535
_refine_ls_R_factor_gt 0.0737
_refine_ls_shift/su_max 0.000
_refine_ls_shift/su_mean 0.000
_refine_ls_structure_factor_coef Fsqd
_refine_ls_weighting_details 'calc w=1/[\s^2^(Fo^2^)+(0.1267P)^2^+0.0000P] where P=(Fo^2^+2Fc^2^)/3'
_refine_ls_weighting_scheme calc
_refine_ls_wR_factor_gt 0.1704
_refine_ls_wR_factor_ref 0.2377
_reflns_number_gt 2550
_reflns_number_total 4745
_reflns_threshold_expression >2sigma(I)
_cod_data_source_file om701294a-file003.cif
_cod_data_source_block 1d
_cod_database_code 4071141

loop_
_symmetry_equiv_pos_as_xyz
'x, y, z'
'-x, -y, -z'

loop_
_atom_site_label
_atom_site_type_symbol
_atom_site_fract_x
_atom_site_fract_y
_atom_site_fract_z
_atom_site_U_iso_or_equiv
_atom_site_adp_type
_atom_site_occupancy
_atom_site_symmetry_multiplicity
_atom_site_calc_flag
_atom_site_refinement_flags
P1 P 0.24130(16) 0.22809(10) 0.40345(11) 0.0417(4) Uani 1 1 d .
P2 P 0.62670(16) 0.02032(10) 0.19846(11) 0.0440(4) Uani 1 1 d .
N1 N 0.4203(5) 0.2197(3) 0.1816(3) 0.0447(10) Uani 1 1 d .
H1 H 0.4220 0.1610 0.2481 0.054 Uiso 1 1 d R
C1 C 0.0681(6) 0.2519(4) 0.5102(4) 0.0421(12) Uani 1 1 d .
C2 C -0.0605(7) 0.1687(4) 0.5646(4) 0.0554(14) Uani 1 1 d .
H2 H -0.0554 0.1039 0.5429 0.067 Uiso 1 1 d R
C3 C -0.1939(7) 0.1781(5) 0.6486(5) 0.0654(16) Uani 1 1 d .
H3 H -0.2830 0.1208 0.6846 0.079 Uiso 1 1 d R
C4 C -0.1980(7) 0.2710(6) 0.6793(5) 0.0631(16) Uani 1 1 d .
H4 H -0.2891 0.2782 0.7381 0.076 Uiso 1 1 d R
C5 C -0.0738(7) 0.3541(5) 0.6273(4) 0.0573(14) Uani 1 1 d .
H5 H -0.0783 0.4184 0.6497 0.069 Uiso 1 1 d R
C6 C 0.0588(6) 0.3447(4) 0.5434(4) 0.0479(13) Uani 1 1 d .
H6 H 0.1457 0.4034 0.5068 0.057 Uiso 1 1 d R
C7 C 0.3998(5) 0.3372(4) 0.3801(4) 0.0396(11) Uani 1 1 d .
C8 C 0.4973(6) 0.3180(4) 0.4532(4) 0.0495(13) Uani 1 1 d .
H8 H 0.4794 0.2488 0.5131 0.059 Uiso 1 1 d R
C9 C 0.6175(7) 0.3973(5) 0.4395(5) 0.0585(15) Uani 1 1 d .
H9 H 0.6833 0.3843 0.4904 0.070 Uiso 1 1 d R
C10 C 0.6467(7) 0.4963(5) 0.3527(5) 0.0594(15) Uani 1 1 d .
H10 H 0.7305 0.5512 0.3436 0.071 Uiso 1 1 d R
C11 C 0.5541(7) 0.5156(5) 0.2796(5) 0.0605(15) Uani 1 1 d .
H11 H 0.5754 0.5846 0.2192 0.073 Uiso 1 1 d R
C12 C 0.4316(6) 0.4368(4) 0.2937(4) 0.0491(13) Uani 1 1 d .
H12 H 0.3674 0.4515 0.2417 0.059 Uiso 1 1 d R
C13 C 0.1703(5) 0.2837(4) 0.2787(4) 0.0360(11) Uani 1 1 d .
C14 C 0.0210(6) 0.3312(4) 0.2763(4) 0.0434(12) Uani 1 1 d .
H14 H -0.0536 0.3346 0.3442 0.052 Uiso 1 1 d R
C15 C -0.0240(6) 0.3716(4) 0.1798(4) 0.0467(13) Uani 1 1 d .
H15 H -0.1274 0.4041 0.1802 0.056 Uiso 1 1 d R
C16 C 0.0806(6) 0.3667(4) 0.0812(4) 0.0462(13) Uani 1 1 d .
H16 H 0.0515 0.3974 0.0131 0.055 Uiso 1 1 d R
C17 C 0.2273(6) 0.3173(4) 0.0809(4) 0.0430(12) Uani 1 1 d .
H17 H 0.2983 0.3114 0.0130 0.052 Uiso 1 1 d R
C18 C 0.2737(6) 0.2743(3) 0.1792(4) 0.0373(11) Uani 1 1 d .
C19 C 0.5673(6) 0.2412(4) 0.0962(4) 0.0388(11) Uani 1 1 d .
C20 C 0.6118(6) 0.3471(4) 0.0168(4) 0.0451(12) Uani 1 1 d .
H20 H 0.5391 0.4045 0.0227 0.054 Uiso 1 1 d R
C21 C 0.7565(6) 0.3704(4) -0.0686(4) 0.0483(13) Uani 1 1 d .
H21 H 0.7823 0.4432 -0.1231 0.058 Uiso 1 1 d R
C22 C 0.8617(6) 0.2893(4) -0.0761(4) 0.0487(13) Uani 1 1 d .
H22 H 0.9617 0.3046 -0.1365 0.058 Uiso 1 1 d R
C23 C 0.8241(6) 0.1860(4) 0.0033(4) 0.0448(12) Uani 1 1 d .
H23 H 0.8988 0.1294 -0.0007 0.054 Uiso 1 1 d R
C24 C 0.6793(6) 0.1583(4) 0.0915(4) 0.0367(11) Uani 1 1 d .
C25 C 0.7515(6) 0.0258(4) 0.2930(4) 0.0504(13) Uani 1 1 d .
H25 H 0.7357 -0.0479 0.3456 0.060 Uiso 1 1 d R
C26 C 0.9353(6) 0.0566(4) 0.2402(5) 0.0573(14) Uani 1 1 d .
H26A H 0.9877 0.0560 0.2960 0.069 Uiso 1 1 d R
H26B H 0.9511 0.1295 0.1861 0.069 Uiso 1 1 d R
H26C H 0.9835 0.0049 0.2043 0.069 Uiso 1 1 d R
C27 C 0.6755(7) 0.1030(5) 0.3568(5) 0.0635(16) Uani 1 1 d .
H27A H 0.7383 0.1054 0.4064 0.076 Uiso 1 1 d R
H27B H 0.5627 0.0773 0.3986 0.076 Uiso 1 1 d R
H27C H 0.6792 0.1758 0.3045 0.076 Uiso 1 1 d R
C28 C 0.7437(6) -0.0720(4) 0.1266(5) 0.0556(14) Uani 1 1 d .
H28 H 0.8576 -0.0433 0.0955 0.067 Uiso 1 1 d R
C29 C 0.7332(8) -0.1870(4) 0.2103(6) 0.0748(19) Uani 1 1 d .
H29A H 0.7942 -0.2347 0.1737 0.090 Uiso 1 1 d R
H29B H 0.6192 -0.2154 0.2419 0.090 Uiso 1 1 d R
H29C H 0.7785 -0.1838 0.2682 0.090 Uiso 1 1 d R
C30 C 0.6762(8) -0.0752(5) 0.0314(6) 0.0750(19) Uani 1 1 d .
H30A H 0.7377 -0.1227 -0.0053 0.090 Uiso 1 1 d R
H30B H 0.6859 -0.0018 -0.0211 0.090 Uiso 1 1 d R
H30C H 0.5618 -0.1029 0.0612 0.090 Uiso 1 1 d R

loop_
_atom_site_aniso_label
_atom_site_aniso_U_11
_atom_site_aniso_U_22
_atom_site_aniso_U_33
_atom_site_aniso_U_23
_atom_site_aniso_U_13
_atom_site_aniso_U_12
P1 0.0391(8) 0.0418(7) 0.0406(8) -0.0090(6) -0.0117(6) 0.0057(5)
P2 0.0384(8) 0.0334(7) 0.0566(9) -0.0123(6) -0.0111(6) 0.0047(5)
N1 0.045(3) 0.037(2) 0.042(2) -0.0060(18) -0.007(2) 0.0145(18)
C1 0.043(3) 0.047(3) 0.034(3) -0.007(2) -0.015(2) 0.006(2)
C2 0.053(3) 0.054(3) 0.053(4) -0.010(3) -0.015(3) 0.002(3)
C3 0.041(3) 0.084(4) 0.052(4) -0.004(3) -0.006(3) -0.001(3)
C4 0.048(4) 0.096(5) 0.039(3) -0.017(3) -0.008(3) 0.015(3)
C5 0.048(3) 0.079(4) 0.051(3) -0.030(3) -0.014(3) 0.012(3)
C6 0.044(3) 0.058(3) 0.042(3) -0.017(3) -0.013(3) 0.004(2)
C7 0.029(3) 0.054(3) 0.038(3) -0.020(2) -0.008(2) 0.009(2)
C8 0.047(3) 0.064(3) 0.041(3) -0.019(3) -0.016(2) 0.009(3)
C9 0.047(3) 0.083(4) 0.060(4) -0.035(3) -0.026(3) 0.014(3)
C10 0.043(3) 0.072(4) 0.073(4) -0.038(3) -0.017(3) 0.001(3)
C11 0.063(4) 0.057(3) 0.059(4) -0.015(3) -0.018(3) -0.001(3)
C12 0.046(3) 0.048(3) 0.052(3) -0.009(3) -0.022(3) -0.001(2)
C13 0.034(3) 0.036(2) 0.038(3) -0.012(2) -0.010(2) 0.001(2)
C14 0.035(3) 0.044(3) 0.048(3) -0.012(2) -0.011(2) 0.001(2)
C15 0.038(3) 0.047(3) 0.055(3) -0.012(2) -0.021(3) 0.005(2)
C16 0.055(3) 0.045(3) 0.045(3) -0.013(2) -0.026(3) 0.004(2)
C17 0.055(3) 0.034(2) 0.042(3) -0.016(2) -0.013(2) 0.004(2)
C18 0.042(3) 0.027(2) 0.042(3) -0.008(2) -0.014(2) 0.001(2)
C19 0.044(3) 0.036(3) 0.034(3) -0.009(2) -0.011(2) 0.002(2)
C20 0.048(3) 0.036(3) 0.052(3) -0.011(2) -0.020(3) 0.009(2)
C21 0.048(3) 0.043(3) 0.047(3) -0.003(2) -0.017(3) -0.002(2)
C22 0.042(3) 0.064(3) 0.033(3) -0.006(2) -0.010(2) -0.002(3)
C23 0.042(3) 0.048(3) 0.047(3) -0.017(2) -0.016(3) 0.005(2)
C24 0.037(3) 0.037(2) 0.040(3) -0.015(2) -0.014(2) 0.007(2)
C25 0.050(3) 0.041(3) 0.053(3) -0.003(2) -0.018(3) 0.008(2)
C26 0.048(3) 0.054(3) 0.072(4) -0.017(3) -0.025(3) 0.010(3)
C27 0.062(4) 0.079(4) 0.057(4) -0.027(3) -0.022(3) 0.013(3)
C28 0.044(3) 0.041(3) 0.083(4) -0.026(3) -0.013(3) 0.009(2)
C29 0.060(4) 0.046(3) 0.119(6) -0.034(3) -0.020(4) 0.014(3)
C30 0.075(4) 0.070(4) 0.104(5) -0.056(4) -0.032(4) 0.022(3)

loop_
_atom_type_symbol
_atom_type_description
_atom_type_scat_dispersion_real
_atom_type_scat_dispersion_imag
_atom_type_scat_source
C C 0.0033 0.0016 'International Tables Vol C Tables 4.2.6.8 and 6.1.1.4'
H H 0.0000 0.0000 'International Tables Vol C Tables 4.2.6.8 and 6.1.1.4'
N N 0.0061 0.0033 'International Tables Vol C Tables 4.2.6.8 and 6.1.1.4'
P P 0.1023 0.0942 'International Tables Vol C Tables 4.2.6.8 and 6.1.1.4'

loop_
_geom_angle_atom_site_label_1
_geom_angle_atom_site_label_2
_geom_angle_atom_site_label_3
_geom_angle
C1 P1 C13 101.6(2)
C1 P1 C7 102.4(2)
C13 P1 C7 101.5(2)
C24 P2 C28 103.3(2)
C24 P2 C25 102.3(2)
C28 P2 C25 101.7(2)
C19 N1 C18 126.9(4)
C19 N1 H1 114.4
C18 N1 H1 118.7
C2 C1 C6 117.9(5)
C2 C1 P1 117.2(4)
C6 C1 P1 124.9(4)
C3 C2 C1 121.1(5)
C3 C2 H2 120.1
C1 C2 H2 118.8
C4 C3 C2 119.2(5)
C4 C3 H3 120.4
C2 C3 H3 120.4
C5 C4 C3 121.0(5)
C5 C4 H4 119.0
C3 C4 H4 120.0
C4 C5 C6 119.7(5)
C4 C5 H5 120.0
C6 C5 H5 120.2
C5 C6 C1 121.1(5)
C5 C6 H6 119.5
C1 C6 H6 119.4
C12 C7 C8 117.3(4)
C12 C7 P1 124.4(3)
C8 C7 P1 118.3(4)
C9 C8 C7 120.6(5)
C9 C8 H8 120.4
C7 C8 H8 119.0
C10 C9 C8 121.1(5)
C10 C9 H9 118.5
C8 C9 H9 120.4
C11 C10 C9 119.0(5)
C11 C10 H10 120.3
C9 C10 H10 120.8
C10 C11 C12 120.2(5)
C10 C11 H11 118.5
C12 C11 H11 121.3
C7 C12 C11 121.8(5)
C7 C12 H12 118.9
C11 C12 H12 119.3
C14 C13 C18 118.2(4)
C14 C13 P1 124.9(4)
C18 C13 P1 116.8(3)
C15 C14 C13 121.8(5)
C15 C14 H14 118.9
C13 C14 H14 119.2
C14 C15 C16 120.0(5)
C14 C15 H15 120.3
C16 C15 H15 119.7
C15 C16 C17 119.8(4)
C15 C16 H16 120.3
C17 C16 H16 119.9
C16 C17 C18 120.7(5)
C16 C17 H17 120.0
C18 C17 H17 119.2
C17 C18 C13 119.3(4)
C17 C18 N1 121.7(4)
C13 C18 N1 119.0(4)
N1 C19 C20 120.5(4)
N1 C19 C24 120.7(4)
C20 C19 C24 118.8(4)
C21 C20 C19 121.6(4)
C21 C20 H20 119.6
C19 C20 H20 118.8
C22 C21 C20 119.7(5)
C22 C21 H21 120.4
C20 C21 H21 119.9
C21 C22 C23 119.7(5)
C21 C22 H22 120.1
C23 C22 H22 120.2
C22 C23 C24 122.7(5)
C22 C23 H23 120.0
C24 C23 H23 117.3
C23 C24 C19 117.3(4)
C23 C24 P2 123.3(3)
C19 C24 P2 119.4(3)
C26 C25 C27 110.5(4)
C26 C25 P2 116.6(4)
C27 C25 P2 108.8(3)
C26 C25 H25 108.6
C27 C25 H25 107.6
P2 C25 H25 104.2
C25 C26 H26A 109.8
C25 C26 H26B 108.6
H26A C26 H26B 109.5
C25 C26 H26C 110.0
H26A C26 H26C 109.5
H26B C26 H26C 109.5
C25 C27 H27A 109.3
C25 C27 H27B 110.4
H27A C27 H27B 109.5
C25 C27 H27C 108.8
H27A C27 H27C 109.5
H27B C27 H27C 109.5
C29 C28 C30 110.9(5)
C29 C28 P2 109.3(4)
C30 C28 P2 110.7(4)
C29 C28 H28 109.0
C30 C28 H28 108.1
P2 C28 H28 108.8
C28 C29 H29A 109.6
C28 C29 H29B 109.0
H29A C29 H29B 109.5
C28 C29 H29C 109.9
H29A C29 H29C 109.5
H29B C29 H29C 109.5
C28 C30 H30A 110.0
C28 C30 H30B 109.4
H30A C30 H30B 109.5
C28 C30 H30C 109.0
H30A C30 H30C 109.5
H30B C30 H30C 109.5

loop_
_geom_bond_atom_site_label_1
_geom_bond_atom_site_label_2
_geom_bond_distance
P1 C1 1.834(5)
P1 C13 1.837(4)
P1 C7 1.840(5)
P2 C24 1.840(5)
P2 C28 1.861(5)
P2 C25 1.865(5)
N1 C19 1.389(6)
N1 C18 1.414(6)
N1 H1 0.9600
C1 C2 1.392(7)
C1 C6 1.392(7)
C2 C3 1.384(8)
C2 H2 0.9601
C3 C4 1.377(8)
C3 H3 0.9600
C4 C5 1.366(8)
C4 H4 0.9599
C5 C6 1.380(7)
C5 H5 0.9601
C6 H6 0.9600
C7 C12 1.381(7)
C7 C8 1.399(6)
C8 C9 1.379(7)
C8 H8 0.9600
C9 C10 1.379(8)
C9 H9 0.9600
C10 C11 1.367(8)
C10 H10 0.9599
C11 C12 1.387(7)
C11 H11 0.9600
C12 H12 0.9601
C13 C14 1.394(6)
C13 C18 1.410(6)
C14 C15 1.372(7)
C14 H14 0.9600
C15 C16 1.382(7)
C15 H15 0.9601
C16 C17 1.381(7)
C16 H16 0.9600
C17 C18 1.402(6)
C17 H17 0.9599
C19 C20 1.401(6)
C19 C24 1.416(6)
C20 C21 1.375(7)
C20 H20 0.9601
C21 C22 1.368(7)
C21 H21 0.9600
C22 C23 1.373(7)
C22 H22 0.9600
C23 C24 1.393(7)
C23 H23 0.9600
C25 C26 1.513(7)
C25 C27 1.528(7)
C25 H25 0.9600
C26 H26A 0.9599
C26 H26B 0.9600
C26 H26C 0.9601
C27 H27A 0.9600
C27 H27B 0.9600
C27 H27C 0.9600
C28 C29 1.517(8)
C28 C30 1.535(8)
C28 H28 0.9600
C29 H29A 0.9600
C29 H29B 0.9600
C29 H29C 0.9600
C30 H30A 0.9600
C30 H30B 0.9600
C30 H30C 0.9600

loop_
_cod_related_entry_id
_cod_related_entry_database
_cod_related_entry_code
1 ChemSpider 30659766
